data_7029279
loop_
_publ_author_name
'Wang, Pei'
'Shannigrahi, Santiranjan'
'Yakovlev, Nikolai L.'
'Hor, T. S. Andy'

_publ_section_title
;
 Magnetocaloric effect of a series of remarkably isostructural
 intermetallic [Ni(II)3Ln(III)] cubane aggregates.
;
_journal_issue 1
_journal_name_full 'Dalton transactions (Cambridge, England : 2003)'
_journal_page_first 182
_journal_page_last 187
_journal_paper_doi 10.1039/c3dt52176a
_journal_volume 43
_journal_year 2014
_chemical_formula_sum 'C35 H43 Cl2 Ho N4 Ni3 O15'
_chemical_formula_weight 1171.69
_chemical_name_systematic
; 
 ? 
;
_space_group_IT_number 2
_symmetry_cell_setting triclinic
_symmetry_space_group_name_Hall '-P 1'
_symmetry_space_group_name_H-M 'P -1'
_atom_sites_solution_hydrogens geom
_atom_sites_solution_primary direct
_atom_sites_solution_secondary difmap
_audit_creation_method SHELXL-97
_cell_angle_alpha 87.5680(10)
_cell_angle_beta 75.6680(10)
_cell_angle_gamma 89.1670(10)
_cell_formula_units_Z 2
_cell_length_a 10.7144(6)
_cell_length_b 10.7830(6)
_cell_length_c 18.7998(10)
_cell_measurement_reflns_used 4013
_cell_measurement_temperature 100(2)
_cell_measurement_theta_max 24.29
_cell_measurement_theta_min 2.24
_cell_volume 2102.5(2)
_computing_cell_refinement 'Bruker SMART'
_computing_data_collection 'Bruker SMART'
_computing_data_reduction 'Bruker SAINT'
_computing_molecular_graphics 'Bruker SHELXTL'
_computing_publication_material 'Bruker SHELXTL'
_computing_structure_refinement 'SHELXL-97 (Sheldrick, 1997)'
_computing_structure_solution 'SHELXS-97 (Sheldrick, 1990)'
_diffrn_ambient_temperature 100(2)
_diffrn_measured_fraction_theta_full 0.999
_diffrn_measured_fraction_theta_max 0.999
_diffrn_measurement_device_type 'CCD area detector'
_diffrn_measurement_method 'phi and omega scans'
_diffrn_radiation_monochromator graphite
_diffrn_radiation_source 'fine-focus sealed tube'
_diffrn_radiation_type MoK\a
_diffrn_radiation_wavelength 0.71073
_diffrn_reflns_av_R_equivalents 0.0625
_diffrn_reflns_av_unetI/netI 0.0742
_diffrn_reflns_limit_h_max 13
_diffrn_reflns_limit_h_min -13
_diffrn_reflns_limit_k_max 14
_diffrn_reflns_limit_k_min -14
_diffrn_reflns_limit_l_max 24
_diffrn_reflns_limit_l_min -24
_diffrn_reflns_number 27451
_diffrn_reflns_theta_full 27.50
_diffrn_reflns_theta_max 27.50
_diffrn_reflns_theta_min 1.96
_exptl_absorpt_coefficient_mu 3.383
_exptl_absorpt_correction_T_max 0.7284
_exptl_absorpt_correction_T_min 0.6136
_exptl_absorpt_correction_type multi-scan
_exptl_absorpt_process_details 'Sadabs, (Sheldrick 2008)'
_exptl_crystal_colour Blue
_exptl_crystal_density_diffrn 1.851
_exptl_crystal_density_meas ?
_exptl_crystal_density_method 'not measured'
_exptl_crystal_description Block
_exptl_crystal_F_000 1172
_exptl_crystal_size_max 0.16
_exptl_crystal_size_mid 0.10
_exptl_crystal_size_min 0.10
_refine_diff_density_max 2.387
_refine_diff_density_min -1.221
_refine_diff_density_rms 0.174
_refine_ls_extinction_method none
_refine_ls_goodness_of_fit_ref 1.078
_refine_ls_hydrogen_treatment mixed
_refine_ls_matrix_type full
_refine_ls_number_parameters 554
_refine_ls_number_reflns 9620
_refine_ls_number_restraints 2
_refine_ls_restrained_S_all 1.078
_refine_ls_R_factor_all 0.0649
_refine_ls_R_factor_gt 0.0510
_refine_ls_shift/su_max 0.000
_refine_ls_shift/su_mean 0.000
_refine_ls_structure_factor_coef Fsqd
_refine_ls_weighting_details 'calc w=1/[\s^2^(Fo^2^)+(0.0477P)^2^+1.4570P] where P=(Fo^2^+2Fc^2^)/3'
_refine_ls_weighting_scheme calc
_refine_ls_wR_factor_gt 0.1094
_refine_ls_wR_factor_ref 0.1148
_reflns_number_gt 7937
_reflns_number_total 9620
_reflns_threshold_expression >2sigma(I)
_cod_data_source_file c3dt52176a.txt
_cod_data_source_block c073
_cod_depositor_comments
;
The following automatic conversions were performed:

'_symmetry_cell_setting' value 'Triclinic' changed to 'triclinic'
according to
/usr/data/users/saulius/automatic-downloads/current/RSC/lib/dictionaries/cif_core.dic
dictionary named 'cif_core.dic' version 2.4.2 from
2011-04-26.

'_exptl_absorpt_correction_type' value 'Multi-scan'
changed to 'multi-scan' according to
/usr/data/users/saulius/automatic-downloads/current/RSC/lib/dictionaries/cif_core.dic
dictionary named 'cif_core.dic' version 2.4.2 from 2011-04-26.

Automatic conversion script
Id: cif_fix_values 2281 2013-09-26 08:29:07Z andrius 

The following automatic conversions were performed:

'_exptl_crystal_density_meas' value 'Not Measured' was changed to '?'
- the value is perceived as not measured.

Automatic conversion script
Id: cif_fix_values 3008 2015-01-20 13:52:24Z robertas 
;
_cod_original_sg_symbol_H-M P-1
_cod_database_code 7029279

loop_
_symmetry_equiv_pos_as_xyz
'x, y, z'
'-x, -y, -z'

loop_
_atom_site_label
_atom_site_type_symbol
_atom_site_fract_x
_atom_site_fract_y
_atom_site_fract_z
_atom_site_U_iso_or_equiv
_atom_site_adp_type
_atom_site_occupancy
_atom_site_symmetry_multiplicity
_atom_site_calc_flag
_atom_site_refinement_flags
Ho1 Ho 0.13507(2) 0.49460(2) 0.215347(13) 0.01498(8) Uani 1 1 d .
Ni1 Ni 0.21500(7) 0.78791(6) 0.14189(4) 0.01585(16) Uani 1 1 d .
Ni2 Ni -0.04244(7) 0.77718(6) 0.24724(4) 0.01699(16) Uani 1 1 d .
Ni3 Ni 0.20551(7) 0.72907(6) 0.30744(4) 0.01582(16) Uani 1 1 d .
N1 N 0.3982(4) 0.8548(4) 0.1260(2) 0.0175(10) Uani 1 1 d .
N2 N 0.2461(4) 0.6979(4) 0.0427(2) 0.0183(10) Uani 1 1 d .
N3 N 0.3275(4) 0.8769(4) 0.3056(2) 0.0188(10) Uani 1 1 d .
N4 N 0.0935(4) 0.7571(4) 0.4130(2) 0.0189(10) Uani 1 1 d .
O1 O 0.2865(3) 0.6546(3) 0.20250(19) 0.0162(8) Uani 1 1 d .
O2 O 0.0577(3) 0.6736(3) 0.16089(19) 0.0149(8) Uani 1 1 d .
O3 O 0.1329(4) 0.8541(3) 0.2456(2) 0.0166(8) Uani 1 1 d .
O4 O 0.0425(4) 0.6317(3) 0.3042(2) 0.0174(8) Uani 1 1 d .
O5 O 0.1318(4) 0.9340(4) 0.0993(2) 0.0226(9) Uani 1 1 d .
O6 O -0.0683(4) 0.9212(4) 0.1749(2) 0.0239(9) Uani 1 1 d .
O7 O 0.3068(4) 0.5995(3) 0.3522(2) 0.0201(8) Uani 1 1 d .
O8 O 0.2474(4) 0.4329(3) 0.3015(2) 0.0210(9) Uani 1 1 d .
O9 O 0.3107(4) 0.3935(4) 0.1320(2) 0.0275(10) Uani 1 1 d .
O10 O 0.1242(4) 0.4114(4) 0.1027(2) 0.0217(9) Uani 1 1 d .
O11 O -0.0902(4) 0.4371(4) 0.2376(2) 0.0244(9) Uani 1 1 d .
O12 O 0.0471(4) 0.2962(4) 0.2597(2) 0.0252(9) Uani 1 1 d .
O13 O -0.1316(4) 0.8625(4) 0.3382(2) 0.0260(9) Uani 1 1 d .
O14 O -0.3089(4) 0.7466(4) 0.3787(2) 0.0350(11) Uani 1 1 d .
C1 C 0.4426(6) 0.9663(5) 0.0983(3) 0.0262(13) Uani 1 1 d .
H1 H 0.3876 1.0223 0.0801 0.031 Uiso 1 1 calc R
C2 C 0.5684(7) 1.0022(6) 0.0958(4) 0.0376(17) Uani 1 1 d .
H2 H 0.5984 1.0819 0.0760 0.045 Uiso 1 1 calc R
C3 C 0.6479(6) 0.9223(6) 0.1221(4) 0.0319(15) Uani 1 1 d .
H3 H 0.7331 0.9463 0.1215 0.038 Uiso 1 1 calc R
C4 C 0.6028(5) 0.8062(6) 0.1493(3) 0.0228(13) Uani 1 1 d .
H4 H 0.6572 0.7485 0.1669 0.027 Uiso 1 1 calc R
C5 C 0.4779(6) 0.7750(5) 0.1508(3) 0.0200(12) Uani 1 1 d .
C6 C 0.4228(5) 0.6493(5) 0.1794(3) 0.0179(11) Uani 1 1 d .
H6A H 0.4489 0.5887 0.1403 0.021 Uiso 1 1 calc R
H6B H 0.4580 0.6207 0.2213 0.021 Uiso 1 1 calc R
C7 C 0.3535(6) 0.6872(5) -0.0106(3) 0.0214(12) Uani 1 1 d .
H7 H 0.4326 0.7115 -0.0012 0.026 Uiso 1 1 calc R
C8 C 0.3562(6) 0.6426(5) -0.0790(3) 0.0244(13) Uani 1 1 d .
H8 H 0.4351 0.6335 -0.1150 0.029 Uiso 1 1 calc R
C9 C 0.2396(6) 0.6116(5) -0.0931(3) 0.0234(13) Uani 1 1 d .
H9 H 0.2368 0.5838 -0.1399 0.028 Uiso 1 1 calc R
C10 C 0.1282(6) 0.6215(5) -0.0385(3) 0.0194(12) Uani 1 1 d .
H10 H 0.0476 0.6006 -0.0472 0.023 Uiso 1 1 calc R
C11 C 0.1346(6) 0.6627(5) 0.0300(3) 0.0193(12) Uani 1 1 d .
C12 C 0.0173(5) 0.6690(5) 0.0940(3) 0.0181(11) Uani 1 1 d .
H12A H -0.0342 0.7438 0.0879 0.022 Uiso 1 1 calc R
H12B H -0.0372 0.5951 0.0956 0.022 Uiso 1 1 calc R
C13 C 0.4427(6) 0.8758(6) 0.3227(3) 0.0229(13) Uani 1 1 d .
H13 H 0.4768 0.7989 0.3360 0.028 Uiso 1 1 calc R
C14 C 0.5129(6) 0.9833(6) 0.3215(4) 0.0301(15) Uani 1 1 d .
H14 H 0.5935 0.9810 0.3341 0.036 Uiso 1 1 calc R
C15 C 0.4620(7) 1.0936(6) 0.3016(4) 0.0393(17) Uani 1 1 d .
H15 H 0.5082 1.1687 0.2999 0.047 Uiso 1 1 calc R
C16 C 0.3434(6) 1.0954(6) 0.2841(4) 0.0298(14) Uani 1 1 d .
H16A H 0.3070 1.1715 0.2713 0.036 Uiso 1 1 calc R
C17 C 0.2795(5) 0.9845(5) 0.2855(3) 0.0199(12) Uani 1 1 d .
C18 C 0.1517(6) 0.9751(5) 0.2654(3) 0.0211(12) Uani 1 1 d .
H18A H 0.0809 0.9977 0.3077 0.025 Uiso 1 1 calc R
H18B H 0.1501 1.0341 0.2238 0.025 Uiso 1 1 calc R
C19 C 0.1165(6) 0.8330(5) 0.4637(3) 0.0226(12) Uani 1 1 d .
H19 H 0.1827 0.8933 0.4490 0.027 Uiso 1 1 calc R
C20 C 0.0471(6) 0.8257(6) 0.5361(3) 0.0258(13) Uani 1 1 d .
H20 H 0.0642 0.8817 0.5702 0.031 Uiso 1 1 calc R
C21 C -0.0465(6) 0.7376(6) 0.5586(3) 0.0265(14) Uani 1 1 d .
H21 H -0.0928 0.7295 0.6086 0.032 Uiso 1 1 calc R
C22 C -0.0725(6) 0.6603(5) 0.5070(3) 0.0250(13) Uani 1 1 d .
H22 H -0.1385 0.5997 0.5207 0.030 Uiso 1 1 calc R
C23 C 0.0004(6) 0.6735(5) 0.4345(3) 0.0202(12) Uani 1 1 d .
C24 C -0.0254(5) 0.5899(5) 0.3756(3) 0.0192(12) Uani 1 1 d .
H24A H 0.0013 0.5038 0.3852 0.023 Uiso 1 1 calc R
H24B H -0.1189 0.5895 0.3785 0.023 Uiso 1 1 calc R
C25 C 0.0172(6) 0.9725(5) 0.1246(3) 0.0219(12) Uani 1 1 d .
C26 C -0.0173(7) 1.0929(6) 0.0904(4) 0.0340(16) Uani 1 1 d .
H26A H -0.1104 1.1069 0.1067 0.051 Uiso 1 1 calc R
H26B H 0.0077 1.0887 0.0367 0.051 Uiso 1 1 calc R
H26C H 0.0283 1.1613 0.1054 0.051 Uiso 1 1 calc R
C27 C 0.3136(6) 0.4862(5) 0.3376(3) 0.0211(12) Uani 1 1 d .
C28 C 0.4114(7) 0.4084(7) 0.3665(4) 0.0438(19) Uani 1 1 d .
H28A H 0.3791 0.3235 0.3782 0.066 Uiso 1 1 calc R
H28B H 0.4248 0.4445 0.4110 0.066 Uiso 1 1 calc R
H28C H 0.4932 0.4069 0.3290 0.066 Uiso 1 1 calc R
C29 C 0.2391(5) 0.3722(5) 0.0892(3) 0.0207(12) Uani 1 1 d .
C30 C 0.2917(6) 0.3045(7) 0.0203(3) 0.0339(16) Uani 1 1 d .
H30A H 0.2207 0.2802 -0.0004 0.051 Uiso 1 1 calc R
H30B H 0.3382 0.2301 0.0315 0.051 Uiso 1 1 calc R
H30C H 0.3508 0.3588 -0.0154 0.051 Uiso 1 1 calc R
C31 C -0.0663(6) 0.3264(6) 0.2562(3) 0.0226(13) Uani 1 1 d .
C32 C -0.1727(6) 0.2331(6) 0.2760(4) 0.0312(15) Uani 1 1 d .
H32A H -0.1377 0.1522 0.2871 0.047 Uiso 1 1 calc R
H32B H -0.2125 0.2265 0.2347 0.047 Uiso 1 1 calc R
H32C H -0.2376 0.2597 0.3192 0.047 Uiso 1 1 calc R
C33 C -0.2303(6) 0.8277(6) 0.3859(4) 0.0280(14) Uani 1 1 d .
C34 C -0.2582(7) 0.8922(7) 0.4592(4) 0.0400(17) Uani 1 1 d .
H34A H -0.3139 0.9645 0.4571 0.060 Uiso 1 1 calc R
H34B H -0.1771 0.9193 0.4686 0.060 Uiso 1 1 calc R
H34C H -0.3016 0.8342 0.4988 0.060 Uiso 1 1 calc R
C1S C 0.4111(6) 0.6768(6) 0.4887(3) 0.0285(14) Uani 1 1 d .
H1S1 H 0.5010 0.6485 0.4695 0.034 Uiso 1 1 calc R
H1S2 H 0.3727 0.6938 0.4465 0.034 Uiso 1 1 calc R
Cl1 Cl 0.40978(19) 0.81342(17) 0.53711(11) 0.0451(4) Uani 1 1 d .
Cl2 Cl 0.32220(18) 0.55900(18) 0.54761(10) 0.0458(5) Uani 1 1 d .
O1W O -0.2044(4) 0.6741(4) 0.2468(2) 0.0227(9) Uani 1 1 d D
H1W H -0.191(7) 0.5969(18) 0.253(4) 0.05(2) Uiso 1 1 d D
H2W H -0.237(7) 0.672(7) 0.2930(9) 0.05(3) Uiso 1 1 d D

loop_
_atom_site_aniso_label
_atom_site_aniso_U_11
_atom_site_aniso_U_22
_atom_site_aniso_U_33
_atom_site_aniso_U_23
_atom_site_aniso_U_13
_atom_site_aniso_U_12
Ho1 0.02001(14) 0.01356(13) 0.01327(13) -0.00032(9) -0.00772(10) -0.00124(9)
Ni1 0.0211(4) 0.0146(3) 0.0143(3) 0.0021(3) -0.0094(3) -0.0029(3)
Ni2 0.0198(4) 0.0131(3) 0.0218(4) 0.0004(3) -0.0122(3) -0.0009(3)
Ni3 0.0225(4) 0.0138(3) 0.0130(3) 0.0001(3) -0.0081(3) -0.0007(3)
N1 0.022(2) 0.016(2) 0.016(2) 0.0001(18) -0.0069(19) -0.0053(19)
N2 0.022(2) 0.018(2) 0.017(2) 0.0025(19) -0.010(2) -0.0019(19)
N3 0.028(3) 0.016(2) 0.015(2) -0.0036(18) -0.009(2) -0.004(2)
N4 0.025(3) 0.018(2) 0.013(2) 0.0029(18) -0.005(2) 0.002(2)
O1 0.0172(19) 0.0173(19) 0.0156(19) 0.0016(15) -0.0071(15) 0.0008(15)
O2 0.0181(19) 0.0148(19) 0.0141(18) 0.0008(15) -0.0085(15) -0.0011(15)
O3 0.022(2) 0.0126(18) 0.0173(19) -0.0002(15) -0.0091(16) -0.0016(15)
O4 0.022(2) 0.0161(19) 0.0145(19) -0.0015(15) -0.0044(16) -0.0012(15)
O5 0.031(2) 0.021(2) 0.019(2) 0.0041(16) -0.0133(18) -0.0035(18)
O6 0.025(2) 0.022(2) 0.029(2) 0.0034(18) -0.0154(19) -0.0016(17)
O7 0.030(2) 0.018(2) 0.0151(19) -0.0015(16) -0.0108(17) 0.0013(17)
O8 0.034(2) 0.016(2) 0.017(2) 0.0018(16) -0.0139(18) 0.0017(17)
O9 0.027(2) 0.032(2) 0.028(2) -0.0099(19) -0.0125(19) -0.0006(19)
O10 0.025(2) 0.025(2) 0.019(2) -0.0031(17) -0.0112(17) 0.0005(17)
O11 0.026(2) 0.018(2) 0.030(2) -0.0042(17) -0.0070(18) -0.0033(17)
O12 0.027(2) 0.022(2) 0.028(2) 0.0038(18) -0.0115(19) -0.0061(18)
O13 0.026(2) 0.023(2) 0.029(2) -0.0006(18) -0.0063(19) -0.0014(18)
O14 0.029(2) 0.038(3) 0.034(3) -0.004(2) -0.002(2) -0.003(2)
C1 0.033(3) 0.022(3) 0.025(3) 0.002(2) -0.010(3) -0.004(3)
C2 0.041(4) 0.030(4) 0.041(4) 0.007(3) -0.009(3) -0.019(3)
C3 0.026(3) 0.032(4) 0.040(4) -0.005(3) -0.012(3) -0.010(3)
C4 0.019(3) 0.032(3) 0.020(3) -0.006(2) -0.008(2) -0.005(2)
C5 0.026(3) 0.026(3) 0.009(3) -0.004(2) -0.006(2) -0.002(2)
C6 0.016(3) 0.021(3) 0.019(3) 0.000(2) -0.008(2) 0.000(2)
C7 0.027(3) 0.019(3) 0.022(3) 0.006(2) -0.013(2) -0.003(2)
C8 0.029(3) 0.024(3) 0.019(3) 0.001(2) -0.005(3) -0.005(3)
C9 0.035(3) 0.024(3) 0.013(3) -0.002(2) -0.008(2) -0.004(3)
C10 0.027(3) 0.016(3) 0.021(3) 0.003(2) -0.017(2) -0.003(2)
C11 0.029(3) 0.014(3) 0.019(3) 0.002(2) -0.014(2) -0.003(2)
C12 0.021(3) 0.020(3) 0.017(3) 0.000(2) -0.012(2) 0.000(2)
C13 0.027(3) 0.028(3) 0.018(3) -0.006(2) -0.012(2) -0.002(3)
C14 0.028(3) 0.031(4) 0.037(4) -0.012(3) -0.018(3) 0.001(3)
C15 0.039(4) 0.029(4) 0.054(5) -0.011(3) -0.019(4) -0.005(3)
C16 0.037(4) 0.017(3) 0.038(4) -0.007(3) -0.013(3) -0.003(3)
C17 0.024(3) 0.017(3) 0.020(3) -0.005(2) -0.007(2) 0.000(2)
C18 0.031(3) 0.014(3) 0.020(3) -0.001(2) -0.011(3) 0.002(2)
C19 0.028(3) 0.020(3) 0.021(3) -0.002(2) -0.007(2) 0.004(2)
C20 0.035(4) 0.029(3) 0.015(3) -0.004(2) -0.009(3) 0.003(3)
C21 0.039(4) 0.026(3) 0.015(3) -0.004(2) -0.007(3) 0.002(3)
C22 0.036(4) 0.018(3) 0.020(3) 0.000(2) -0.005(3) -0.001(3)
C23 0.029(3) 0.016(3) 0.015(3) 0.001(2) -0.005(2) 0.003(2)
C24 0.022(3) 0.019(3) 0.016(3) 0.000(2) -0.005(2) -0.002(2)
C25 0.030(3) 0.014(3) 0.027(3) 0.001(2) -0.017(3) -0.001(2)
C26 0.046(4) 0.023(3) 0.037(4) 0.006(3) -0.018(3) 0.003(3)
C27 0.030(3) 0.020(3) 0.017(3) 0.002(2) -0.013(2) 0.001(2)
C28 0.060(5) 0.035(4) 0.052(5) -0.016(3) -0.042(4) 0.020(4)
C29 0.021(3) 0.019(3) 0.022(3) 0.001(2) -0.005(2) -0.002(2)
C30 0.026(3) 0.048(4) 0.029(4) -0.009(3) -0.009(3) 0.005(3)
C31 0.026(3) 0.029(3) 0.013(3) -0.002(2) -0.005(2) -0.006(3)
C32 0.028(3) 0.033(4) 0.032(4) 0.003(3) -0.007(3) -0.014(3)
C33 0.027(3) 0.027(3) 0.033(4) -0.007(3) -0.011(3) 0.008(3)
C34 0.041(4) 0.038(4) 0.040(4) -0.018(3) -0.007(3) 0.005(3)
C1S 0.035(4) 0.031(3) 0.022(3) 0.002(3) -0.011(3) -0.006(3)
Cl1 0.0487(11) 0.0349(10) 0.0509(11) -0.0109(8) -0.0096(9) -0.0004(8)
Cl2 0.0450(11) 0.0485(11) 0.0447(11) 0.0066(9) -0.0129(9) -0.0182(9)
O1W 0.023(2) 0.023(2) 0.024(2) 0.0012(18) -0.0100(19) -0.0007(18)

loop_
_atom_type_symbol
_atom_type_description
_atom_type_scat_dispersion_real
_atom_type_scat_dispersion_imag
_atom_type_scat_source
C C 0.0033 0.0016 'International Tables Vol C Tables 4.2.6.8 and 6.1.1.4'
H H 0.0000 0.0000 'International Tables Vol C Tables 4.2.6.8 and 6.1.1.4'
N N 0.0061 0.0033 'International Tables Vol C Tables 4.2.6.8 and 6.1.1.4'
O O 0.0106 0.0060 'International Tables Vol C Tables 4.2.6.8 and 6.1.1.4'
Ni Ni 0.3393 1.1124 'International Tables Vol C Tables 4.2.6.8 and 6.1.1.4'
Ho Ho -0.2175 4.6783 'International Tables Vol C Tables 4.2.6.8 and 6.1.1.4'
Cl Cl 0.1484 0.1585 'International Tables Vol C Tables 4.2.6.8 and 6.1.1.4'

loop_
_geom_angle_atom_site_label_1
_geom_angle_atom_site_label_2
_geom_angle_atom_site_label_3
_geom_angle
O4 Ho1 O8 82.24(13)
O4 Ho1 O1 75.16(13)
O8 Ho1 O1 77.98(13)
O4 Ho1 O10 145.06(13)
O8 Ho1 O10 132.04(13)
O1 Ho1 O10 113.76(13)
O4 Ho1 O2 69.74(12)
O8 Ho1 O2 142.49(12)
O1 Ho1 O2 71.23(12)
O10 Ho1 O2 81.11(13)
O4 Ho1 O12 106.06(13)
O8 Ho1 O12 76.25(13)
O1 Ho1 O12 153.74(13)
O10 Ho1 O12 80.71(14)
O2 Ho1 O12 134.47(13)
O4 Ho1 O9 155.46(13)
O8 Ho1 O9 83.10(14)
O1 Ho1 O9 82.60(13)
O10 Ho1 O9 54.96(13)
O2 Ho1 O9 112.85(13)
O12 Ho1 O9 89.36(14)
O4 Ho1 O11 79.59(13)
O8 Ho1 O11 118.67(14)
O1 Ho1 O11 147.47(13)
O10 Ho1 O11 77.16(13)
O2 Ho1 O11 81.03(13)
O12 Ho1 O11 54.32(14)
O9 Ho1 O11 124.84(13)
O4 Ho1 Ni3 37.90(9)
O8 Ho1 Ni3 66.96(9)
O1 Ho1 Ni3 39.78(9)
O10 Ho1 Ni3 149.63(10)
O2 Ho1 Ni3 75.66(8)
O12 Ho1 Ni3 129.64(10)
O9 Ho1 Ni3 117.73(10)
O11 Ho1 Ni3 117.43(9)
O4 Ho1 Ni1 72.90(9)
O8 Ho1 Ni1 112.76(9)
O1 Ho1 Ni1 35.81(9)
O10 Ho1 Ni1 94.74(10)
O2 Ho1 Ni1 35.95(9)
O12 Ho1 Ni1 170.37(10)
O9 Ho1 Ni1 94.99(10)
O11 Ho1 Ni1 116.49(10)
Ni3 Ho1 Ni1 55.146(17)
O4 Ho1 Ni2 36.13(9)
O8 Ho1 Ni2 116.37(9)
O1 Ho1 Ni2 73.22(9)
O10 Ho1 Ni2 111.46(9)
O2 Ho1 Ni2 33.99(8)
O12 Ho1 Ni2 123.53(10)
O9 Ho1 Ni2 143.93(10)
O11 Ho1 Ni2 74.29(9)
Ni3 Ho1 Ni2 54.583(17)
Ni1 Ho1 Ni2 50.258(17)
O5 Ni1 N1 99.78(17)
O5 Ni1 O2 95.90(15)
N1 Ni1 O2 163.55(16)
O5 Ni1 O1 169.83(15)
N1 Ni1 O1 81.19(16)
O2 Ni1 O1 84.27(14)
O5 Ni1 O3 87.75(15)
N1 Ni1 O3 99.74(16)
O2 Ni1 O3 85.77(14)
O1 Ni1 O3 82.12(14)
O5 Ni1 N2 90.78(16)
N1 Ni1 N2 96.55(18)
O2 Ni1 N2 78.19(16)
O1 Ni1 N2 99.19(16)
O3 Ni1 N2 163.66(17)
O5 Ni1 Ni2 81.67(12)
N1 Ni1 Ni2 143.53(13)
O2 Ni1 Ni2 44.17(10)
O1 Ni1 Ni2 91.54(10)
O3 Ni1 Ni2 43.79(10)
N2 Ni1 Ni2 119.92(13)
O5 Ni1 Ni3 127.14(11)
N1 Ni1 Ni3 89.86(12)
O2 Ni1 Ni3 84.61(10)
O1 Ni1 Ni3 42.71(10)
O3 Ni1 Ni3 39.44(10)
N2 Ni1 Ni3 139.90(13)
Ni2 Ni1 Ni3 62.43(2)
O5 Ni1 Ho1 138.78(11)
N1 Ni1 Ho1 121.37(13)
O2 Ni1 Ho1 42.90(10)
O1 Ni1 Ho1 42.03(10)
O3 Ni1 Ho1 87.68(10)
N2 Ni1 Ho1 82.72(12)
Ni2 Ni1 Ho1 67.161(19)
Ni3 Ni1 Ho1 60.664(17)
O13 Ni2 O3 92.90(16)
O13 Ni2 O2 173.22(15)
O3 Ni2 O2 85.93(14)
O13 Ni2 O1W 92.79(17)
O3 Ni2 O1W 171.29(16)
O2 Ni2 O1W 87.64(16)
O13 Ni2 O6 95.48(16)
O3 Ni2 O6 87.78(15)
O2 Ni2 O6 91.15(15)
O1W Ni2 O6 98.23(16)
O13 Ni2 O4 95.08(15)
O3 Ni2 O4 78.69(14)
O2 Ni2 O4 78.14(14)
O1W Ni2 O4 94.24(15)
O6 Ni2 O4 163.22(15)
O13 Ni2 Ni1 136.66(12)
O3 Ni2 Ni1 44.47(10)
O2 Ni2 Ni1 43.65(10)
O1W Ni2 Ni1 130.50(12)
O6 Ni2 Ni1 78.42(12)
O4 Ni2 Ni1 84.96(10)
O13 Ni2 Ni3 91.56(12)
O3 Ni2 Ni3 38.52(10)
O2 Ni2 Ni3 83.36(10)
O1W Ni2 Ni3 134.68(12)
O6 Ni2 Ni3 126.18(11)
O4 Ni2 Ni3 40.45(10)
Ni1 Ni2 Ni3 61.19(2)
O13 Ni2 Ho1 133.30(12)
O3 Ni2 Ho1 84.56(10)
O2 Ni2 Ho1 39.96(10)
O1W Ni2 Ho1 86.74(12)
O6 Ni2 Ho1 130.85(12)
O4 Ni2 Ho1 38.63(9)
Ni1 Ni2 Ho1 62.580(19)
Ni3 Ni2 Ho1 58.846(17)
O3 Ni3 O7 169.00(15)
O3 Ni3 O4 82.35(15)
O7 Ni3 O4 101.99(15)
O3 Ni3 N3 79.93(17)
O7 Ni3 N3 97.05(17)
O4 Ni3 N3 160.15(17)
O3 Ni3 N4 102.83(16)
O7 Ni3 N4 87.94(16)
O4 Ni3 N4 80.10(17)
N3 Ni3 N4 95.16(18)
O3 Ni3 O1 81.75(14)
O7 Ni3 O1 88.52(14)
O4 Ni3 O1 85.02(14)
N3 Ni3 O1 101.13(16)
N4 Ni3 O1 163.64(17)
O3 Ni3 Ni1 41.07(10)
O7 Ni3 Ni1 128.88(11)
O4 Ni3 Ni1 82.83(10)
N3 Ni3 Ni1 89.60(13)
N4 Ni3 Ni1 142.03(13)
O1 Ni3 Ni1 40.71(10)
O3 Ni3 Ni2 39.51(10)
O7 Ni3 Ni2 144.90(11)
O4 Ni3 Ni2 43.13(10)
N3 Ni3 Ni2 118.05(13)
N4 Ni3 Ni2 88.81(13)
O1 Ni3 Ni2 84.93(10)
Ni1 Ni3 Ni2 56.38(2)
O3 Ni3 Ho1 91.87(10)
O7 Ni3 Ho1 84.73(10)
O4 Ni3 Ho1 43.28(10)
N3 Ni3 Ho1 145.87(13)
N4 Ni3 Ho1 118.96(13)
O1 Ni3 Ho1 44.76(10)
Ni1 Ni3 Ho1 64.191(18)
Ni2 Ni3 Ho1 66.570(19)
C1 N1 C5 118.9(5)
C1 N1 Ni1 127.8(4)
C5 N1 Ni1 113.1(4)
C7 N2 C11 118.5(5)
C7 N2 Ni1 129.8(4)
C11 N2 Ni1 111.0(4)
C17 N3 C13 119.5(5)
C17 N3 Ni3 112.4(4)
C13 N3 Ni3 128.2(4)
C23 N4 C19 118.1(5)
C23 N4 Ni3 112.4(4)
C19 N4 Ni3 128.5(4)
C6 O1 Ni1 110.7(3)
C6 O1 Ni3 116.8(3)
Ni1 O1 Ni3 96.58(15)
C6 O1 Ho1 129.5(3)
Ni1 O1 Ho1 102.16(15)
Ni3 O1 Ho1 95.47(14)
C12 O2 Ni1 107.9(3)
C12 O2 Ni2 121.3(3)
Ni1 O2 Ni2 92.19(14)
C12 O2 Ho1 122.0(3)
Ni1 O2 Ho1 101.15(14)
Ni2 O2 Ho1 106.05(14)
C18 O3 Ni3 110.5(3)
C18 O3 Ni2 125.3(3)
Ni3 O3 Ni2 101.97(16)
C18 O3 Ni1 123.2(3)
Ni3 O3 Ni1 99.49(15)
Ni2 O3 Ni1 91.74(14)
C24 O4 Ni3 111.2(3)
C24 O4 Ni2 118.9(3)
Ni3 O4 Ni2 96.42(15)
C24 O4 Ho1 121.6(3)
Ni3 O4 Ho1 98.82(15)
Ni2 O4 Ho1 105.25(15)
C25 O5 Ni1 125.2(4)
C25 O6 Ni2 126.9(4)
C27 O7 Ni3 124.4(3)
C27 O8 Ho1 135.7(3)
C29 O9 Ho1 90.9(3)
C29 O10 Ho1 93.3(3)
C31 O11 Ho1 91.8(3)
C31 O12 Ho1 93.9(3)
C33 O13 Ni2 127.9(4)
N1 C1 C2 121.3(6)
C3 C2 C1 119.7(6)
C2 C3 C4 119.1(6)
C5 C4 C3 119.2(6)
N1 C5 C4 121.9(5)
N1 C5 C6 116.3(5)
C4 C5 C6 121.9(5)
O1 C6 C5 111.0(4)
N2 C7 C8 123.6(5)
C7 C8 C9 117.7(6)
C10 C9 C8 119.3(5)
C9 C10 C11 119.4(5)
N2 C11 C10 121.5(5)
N2 C11 C12 116.2(5)
C10 C11 C12 122.3(5)
O2 C12 C11 109.3(4)
N3 C13 C14 122.2(6)
C15 C14 C13 117.9(6)
C14 C15 C16 120.2(6)
C17 C16 C15 118.8(6)
N3 C17 C16 121.4(5)
N3 C17 C18 115.3(5)
C16 C17 C18 123.3(5)
O3 C18 C17 110.4(4)
N4 C19 C20 122.2(6)
C21 C20 C19 119.7(6)
C20 C21 C22 118.8(5)
C21 C22 C23 118.5(6)
N4 C23 C22 122.7(5)
N4 C23 C24 117.1(5)
C22 C23 C24 120.2(5)
O4 C24 C23 111.3(4)
O6 C25 O5 126.9(5)
O6 C25 C26 117.5(5)
O5 C25 C26 115.6(5)
O8 C27 O7 125.8(5)
O8 C27 C28 117.8(5)
O7 C27 C28 116.5(5)
O10 C29 O9 120.7(5)
O10 C29 C30 119.0(5)
O9 C29 C30 120.2(5)
O11 C31 O12 119.8(5)
O11 C31 C32 119.8(5)
O12 C31 C32 120.4(6)
O13 C33 O14 126.2(6)
O13 C33 C34 116.6(6)
O14 C33 C34 117.2(6)
Cl1 C1S Cl2 110.0(3)

loop_
_geom_bond_atom_site_label_1
_geom_bond_atom_site_label_2
_geom_bond_distance
Ho1 O4 2.304(4)
Ho1 O8 2.315(4)
Ho1 O1 2.349(4)
Ho1 O10 2.364(4)
Ho1 O2 2.380(3)
Ho1 O12 2.383(4)
Ho1 O9 2.411(4)
Ho1 O11 2.430(4)
Ho1 Ni3 3.3216(7)
Ho1 Ni1 3.4302(7)
Ho1 Ni2 3.5614(7)
Ni1 O5 2.031(4)
Ni1 N1 2.048(4)
Ni1 O2 2.052(4)
Ni1 O1 2.053(4)
Ni1 O3 2.083(4)
Ni1 N2 2.089(5)
Ni1 Ni2 2.9714(10)
Ni1 Ni3 3.1268(9)
Ni2 O13 1.996(4)
Ni2 O3 2.057(4)
Ni2 O2 2.072(4)
Ni2 O1W 2.076(4)
Ni2 O6 2.082(4)
Ni2 O4 2.176(4)
Ni2 Ni3 3.1632(10)
Ni3 O3 2.014(4)
Ni3 O7 2.036(4)
Ni3 O4 2.065(4)
Ni3 N3 2.070(4)
Ni3 N4 2.082(4)
Ni3 O1 2.135(4)
N1 C1 1.336(7)
N1 C5 1.352(7)
N2 C7 1.333(7)
N2 C11 1.338(7)
N3 C17 1.340(7)
N3 C13 1.350(7)
N4 C23 1.330(7)
N4 C19 1.351(7)
O1 C6 1.418(6)
O2 C12 1.431(6)
O3 C18 1.403(6)
O4 C24 1.418(6)
O5 C25 1.272(7)
O6 C25 1.257(7)
O7 C27 1.260(6)
O8 C27 1.257(7)
O9 C29 1.271(7)
O10 C29 1.264(7)
O11 C31 1.270(7)
O12 C31 1.270(7)
O13 C33 1.255(7)
O14 C33 1.257(7)
C1 C2 1.396(9)
C2 C3 1.365(9)
C3 C4 1.380(8)
C4 C5 1.379(8)
C5 C6 1.509(8)
C7 C8 1.385(8)
C8 C9 1.388(8)
C9 C10 1.374(8)
C10 C11 1.397(7)
C11 C12 1.512(8)
C13 C14 1.388(8)
C14 C15 1.376(9)
C15 C16 1.389(9)
C16 C17 1.383(8)
C17 C18 1.514(8)
C19 C20 1.379(8)
C20 C21 1.368(9)
C21 C22 1.387(8)
C22 C23 1.396(8)
C23 C24 1.535(8)
C25 C26 1.506(8)
C27 C28 1.521(8)
C29 C30 1.494(8)
C31 C32 1.497(8)
C33 C34 1.531(9)
C1S Cl1 1.763(6)
C1S Cl2 1.772(6)

loop_
_geom_hbond_atom_site_label_D
_geom_hbond_atom_site_label_H
_geom_hbond_atom_site_label_A
_geom_hbond_distance_DH
_geom_hbond_distance_HA
_geom_hbond_distance_DA
_geom_hbond_angle_DHA
O1W H2W O14 0.851(10) 1.82(4) 2.604(6) 152(8)
O1W H1W O11 0.851(10) 2.02(3) 2.811(6) 155(7)
